data_4123291
loop_
_publ_author_name
'M\"uller, Daniel S'
'Untiedt, Nicholas L.'
'Dieskau, Andr\'e P'
'Lackner, Gregory L.'
'Overman, Larry E.'

_publ_section_title
;
 Constructing Quaternary Stereogenic Centers Using Tertiary Organocuprates
 and Tertiary Radicals. Total Synthesis of trans-Clerodane Natural
 Products.
;
_journal_issue 2
_journal_name_full 'Journal of the American Chemical Society'
_journal_page_first 660
_journal_page_last 663
_journal_paper_doi 10.1021/ja512527s
_journal_volume 137
_journal_year 2015
_chemical_formula_sum 'C20 H28 S'
_chemical_formula_weight 300.48
_chemical_name_systematic
; 
 ? 
;
_space_group_crystal_system triclinic
_space_group_IT_number 2
_space_group_name_Hall '-P 1'
_space_group_name_H-M_alt 'P -1'
_symmetry_space_group_name_Hall '-P 1'
_symmetry_space_group_name_H-M 'P -1'
_atom_sites_solution_hydrogens difmap
_atom_sites_solution_primary direct
_atom_sites_solution_secondary difmap
_audit_creation_method SHELXL-2014
_cell_angle_alpha 100.0641(10)
_cell_angle_beta 97.0692(10)
_cell_angle_gamma 91.4296(10)
_cell_formula_units_Z 2
_cell_length_a 6.5518(5)
_cell_length_b 8.8908(7)
_cell_length_c 14.7525(11)
_cell_measurement_reflns_used 5375
_cell_measurement_temperature 133(2)
_cell_measurement_theta_max 28.21
_cell_measurement_theta_min 2.33
_cell_volume 838.74(11)
_computing_cell_refinement 'Bruker SAINT 8.34a, 2013'
_computing_data_collection 'Bruker APEX2 2014.1-1, 2014'
_computing_data_reduction 'Bruker SAINT 8.34a, 2013'
_computing_molecular_graphics 'Bruker SHELXTL'
_computing_publication_material 'Bruker SHELXTL'
_computing_structure_refinement 'SHELXL-2014 (Sheldrick, 2014)'
_computing_structure_solution 'Bruker SHELXTL 2013/1'
_diffrn_ambient_temperature 133(2)
_diffrn_measured_fraction_theta_full 0.997
_diffrn_measured_fraction_theta_max 0.988
_diffrn_measurement_device_type 'Bruker SMART APEX II CCD'
_diffrn_measurement_method '\f and \w scans'
_diffrn_radiation_type MoK\a
_diffrn_radiation_wavelength 0.71073
_diffrn_reflns_av_R_equivalents 0.0201
_diffrn_reflns_av_unetI/netI 0.0259
_diffrn_reflns_Laue_measured_fraction_full 0.997
_diffrn_reflns_Laue_measured_fraction_max 0.988
_diffrn_reflns_limit_h_max 8
_diffrn_reflns_limit_h_min -8
_diffrn_reflns_limit_k_max 11
_diffrn_reflns_limit_k_min -11
_diffrn_reflns_limit_l_max 18
_diffrn_reflns_limit_l_min -18
_diffrn_reflns_number 8970
_diffrn_reflns_point_group_measured_fraction_full 0.997
_diffrn_reflns_point_group_measured_fraction_max 0.988
_diffrn_reflns_theta_full 25.242
_diffrn_reflns_theta_max 27.094
_diffrn_reflns_theta_min 1.414
_diffrn_source 'fine-focus sealed tube'
_exptl_absorpt_coefficient_mu 0.186
_exptl_absorpt_correction_T_max 0.8621
_exptl_absorpt_correction_T_min 0.6997
_exptl_absorpt_correction_type multi-scan
_exptl_absorpt_process_details 'Bruker SADABS 2012/1'
_exptl_crystal_colour colorless
_exptl_crystal_density_diffrn 1.190
_exptl_crystal_density_meas not_measured
_exptl_crystal_density_method not_measured
_exptl_crystal_description plate
_exptl_crystal_F_000 328
_exptl_crystal_size_max 0.500
_exptl_crystal_size_mid 0.238
_exptl_crystal_size_min 0.042
_refine_diff_density_max 0.436
_refine_diff_density_min -0.330
_refine_diff_density_rms 0.045
_refine_ls_extinction_method none
_refine_ls_goodness_of_fit_ref 1.025
_refine_ls_hydrogen_treatment refall
_refine_ls_matrix_type full
_refine_ls_number_parameters 302
_refine_ls_number_reflns 3658
_refine_ls_number_restraints 0
_refine_ls_restrained_S_all 1.025
_refine_ls_R_factor_all 0.0417
_refine_ls_R_factor_gt 0.0348
_refine_ls_shift/su_max 0.001
_refine_ls_shift/su_mean 0.000
_refine_ls_structure_factor_coef Fsqd
_refine_ls_weighting_details 'w=1/[\s^2^(Fo^2^)+(0.0449P)^2^+0.3545P] where P=(Fo^2^+2Fc^2^)/3'
_refine_ls_weighting_scheme calc
_refine_ls_wR_factor_gt 0.0866
_refine_ls_wR_factor_ref 0.0909
_reflns_Friedel_coverage 0.000
_reflns_number_gt 3180
_reflns_number_total 3658
_reflns_threshold_expression 'I > 2\s(I)'
_cod_data_source_file ja512527s_si_002.cif
_cod_data_source_block leo279
_cod_depositor_comments 'Adding full bibliography for 4123291.cif.'
_cod_database_code 4123291
_shelx_space_group_comment
; 
The symmetry employed for this shelxl refinement is uniquely defined 
by the following loop, which should always be used as a source of 
symmetry information in preference to the above space-group names. 
They are only intended as comments. 
;
_shelx_estimated_absorpt_t_min 0.913
_shelx_estimated_absorpt_t_max 0.992
_shelxl_version_number 2014-2

loop_
_space_group_symop_operation_xyz
'x, y, z'
'-x, -y, -z'

loop_
_atom_site_label
_atom_site_type_symbol
_atom_site_fract_x
_atom_site_fract_y
_atom_site_fract_z
_atom_site_U_iso_or_equiv
_atom_site_adp_type
_atom_site_occupancy
_atom_site_site_symmetry_order
_atom_site_calc_flag
S1 S 0.64095(5) 0.54234(4) 0.67225(2) 0.01882(11) Uani 1 1 d
C1 C 0.4040(2) 0.30892(16) 0.77542(10) 0.0194(3) Uani 1 1 d
C2 C 0.4049(2) 0.27825(17) 0.87418(10) 0.0229(3) Uani 1 1 d
C3 C 0.4488(2) 0.11080(16) 0.87812(10) 0.0207(3) Uani 1 1 d
C4 C 0.6414(2) 0.06455(14) 0.83536(9) 0.0168(3) Uani 1 1 d
C5 C 0.64360(19) 0.09147(14) 0.73539(9) 0.0148(3) Uani 1 1 d
C6 C 0.8524(2) 0.05747(15) 0.70120(9) 0.0168(3) Uani 1 1 d
C7 C 0.8663(2) 0.10524(15) 0.60761(9) 0.0175(3) Uani 1 1 d
C8 C 0.83747(19) 0.27622(14) 0.61034(9) 0.0149(3) Uani 1 1 d
C9 C 0.63378(19) 0.32729(14) 0.64711(9) 0.0146(3) Uani 1 1 d
C10 C 0.60677(18) 0.26600(14) 0.73789(9) 0.0139(2) Uani 1 1 d
C11 C 0.8603(2) 0.31691(17) 0.51527(10) 0.0197(3) Uani 1 1 d
C12 C 0.7950(2) 0.00546(16) 0.88316(10) 0.0226(3) Uani 1 1 d
C13 C 0.4766(2) -0.01894(16) 0.67300(10) 0.0193(3) Uani 1 1 d
C14 C 0.4460(2) 0.29245(17) 0.57226(10) 0.0199(3) Uani 1 1 d
C15 C 0.8525(2) 0.59836(14) 0.76055(9) 0.0168(3) Uani 1 1 d
C16 C 0.8297(2) 0.60692(15) 0.85439(10) 0.0221(3) Uani 1 1 d
C17 C 0.9945(2) 0.65627(16) 0.92261(10) 0.0261(3) Uani 1 1 d
C18 C 1.1819(2) 0.70129(16) 0.89828(11) 0.0253(3) Uani 1 1 d
C19 C 1.2052(2) 0.69594(15) 0.80552(10) 0.0228(3) Uani 1 1 d
C20 C 1.0416(2) 0.64395(15) 0.73685(10) 0.0194(3) Uani 1 1 d
H1A H 0.379(2) 0.4169(19) 0.7752(11) 0.023(4) Uiso 1 1 d
H1B H 0.288(2) 0.2504(19) 0.7349(11) 0.022(4) Uiso 1 1 d
H2B H 0.275(3) 0.3035(19) 0.8955(12) 0.029(4) Uiso 1 1 d
H3B H 0.332(3) 0.0483(19) 0.8448(12) 0.025(4) Uiso 1 1 d
H6B H 0.877(2) -0.0503(18) 0.6968(11) 0.018(4) Uiso 1 1 d
H7B H 0.766(2) 0.0451(18) 0.5590(11) 0.021(4) Uiso 1 1 d
H14B H 0.454(3) 0.349(2) 0.5222(12) 0.028(4) Uiso 1 1 d
H14C H 0.320(3) 0.3220(18) 0.5984(11) 0.023(4) Uiso 1 1 d
H12B H 0.919(3) -0.0264(18) 0.8591(11) 0.021(4) Uiso 1 1 d
H13B H 0.473(2) -0.0156(18) 0.6068(12) 0.024(4) Uiso 1 1 d
H13C H 0.339(3) 0.0015(19) 0.6888(12) 0.028(4) Uiso 1 1 d
H11B H 0.839(3) 0.424(2) 0.5133(12) 0.028(4) Uiso 1 1 d
H11C H 0.765(3) 0.2524(19) 0.4659(12) 0.025(4) Uiso 1 1 d
H2A H 0.511(3) 0.3445(19) 0.9176(12) 0.025(4) Uiso 1 1 d
H3A H 0.465(2) 0.0940(19) 0.9436(12) 0.026(4) Uiso 1 1 d
H6A H 0.963(2) 0.1153(18) 0.7470(11) 0.019(4) Uiso 1 1 d
H7A H 1.002(3) 0.0791(18) 0.5874(11) 0.022(4) Uiso 1 1 d
H8A H 0.947(2) 0.3296(17) 0.6561(10) 0.013(3) Uiso 1 1 d
H10A H 0.718(2) 0.3167(17) 0.7850(10) 0.013(3) Uiso 1 1 d
H11A H 0.996(3) 0.2945(19) 0.5000(11) 0.025(4) Uiso 1 1 d
H12A H 0.785(3) -0.008(2) 0.9456(13) 0.029(4) Uiso 1 1 d
H13A H 0.506(3) -0.124(2) 0.6797(12) 0.029(4) Uiso 1 1 d
H14A H 0.432(2) 0.182(2) 0.5442(11) 0.026(4) Uiso 1 1 d
H16A H 0.696(3) 0.579(2) 0.8712(12) 0.030(4) Uiso 1 1 d
H17A H 0.974(3) 0.660(2) 0.9880(13) 0.037(5) Uiso 1 1 d
H18A H 1.295(3) 0.735(2) 0.9449(13) 0.033(5) Uiso 1 1 d
H19A H 1.335(3) 0.727(2) 0.7884(12) 0.029(4) Uiso 1 1 d
H20A H 1.058(3) 0.6387(19) 0.6738(12) 0.027(4) Uiso 1 1 d

loop_
_atom_site_aniso_label
_atom_site_aniso_U_11
_atom_site_aniso_U_22
_atom_site_aniso_U_33
_atom_site_aniso_U_23
_atom_site_aniso_U_13
_atom_site_aniso_U_12
S1 0.01920(17) 0.01530(17) 0.02326(18) 0.00836(12) 0.00050(12) 0.00255(12)
C1 0.0162(6) 0.0193(7) 0.0255(7) 0.0091(5) 0.0050(5) 0.0051(5)
C2 0.0229(7) 0.0239(7) 0.0257(7) 0.0090(6) 0.0111(6) 0.0068(6)
C3 0.0204(7) 0.0217(7) 0.0221(7) 0.0084(5) 0.0053(5) 0.0003(5)
C4 0.0197(6) 0.0125(6) 0.0187(6) 0.0042(5) 0.0022(5) -0.0009(5)
C5 0.0142(6) 0.0130(6) 0.0176(6) 0.0046(5) 0.0009(5) 0.0007(4)
C6 0.0159(6) 0.0147(6) 0.0204(7) 0.0049(5) 0.0019(5) 0.0028(5)
C7 0.0160(6) 0.0181(6) 0.0185(7) 0.0028(5) 0.0033(5) 0.0013(5)
C8 0.0123(6) 0.0169(6) 0.0156(6) 0.0044(5) 0.0000(5) -0.0011(5)
C9 0.0137(6) 0.0131(6) 0.0173(6) 0.0050(5) -0.0006(5) 0.0001(4)
C10 0.0121(6) 0.0136(6) 0.0163(6) 0.0048(5) 0.0002(5) 0.0011(4)
C11 0.0161(6) 0.0254(7) 0.0186(7) 0.0080(5) 0.0018(5) -0.0024(5)
C12 0.0253(7) 0.0230(7) 0.0217(7) 0.0097(6) 0.0032(6) 0.0048(5)
C13 0.0189(7) 0.0178(7) 0.0206(7) 0.0036(5) 0.0002(5) -0.0034(5)
C14 0.0141(6) 0.0259(7) 0.0202(7) 0.0094(6) -0.0024(5) -0.0006(5)
C15 0.0203(6) 0.0110(6) 0.0193(6) 0.0040(5) 0.0012(5) 0.0017(5)
C16 0.0279(7) 0.0163(6) 0.0239(7) 0.0047(5) 0.0089(6) -0.0002(5)
C17 0.0386(9) 0.0204(7) 0.0196(7) 0.0039(5) 0.0042(6) 0.0010(6)
C18 0.0281(8) 0.0184(7) 0.0267(8) 0.0018(6) -0.0038(6) 0.0020(6)
C19 0.0213(7) 0.0158(6) 0.0314(8) 0.0030(5) 0.0052(6) 0.0013(5)
C20 0.0238(7) 0.0150(6) 0.0210(7) 0.0045(5) 0.0071(5) 0.0026(5)

loop_
_atom_type_symbol
_atom_type_description
_atom_type_scat_dispersion_real
_atom_type_scat_dispersion_imag
_atom_type_scat_source
C C 0.0033 0.0016 'International Tables Vol C Tables 4.2.6.8 and 6.1.1.4'
H H 0.0000 0.0000 'International Tables Vol C Tables 4.2.6.8 and 6.1.1.4'
S S 0.1246 0.1234 'International Tables Vol C Tables 4.2.6.8 and 6.1.1.4'

loop_
_geom_angle_atom_site_label_1
_geom_angle_atom_site_label_2
_geom_angle_atom_site_label_3
_geom_angle
C15 S1 C9 105.54(6)
C2 C1 C10 111.35(11)
C1 C2 C3 110.62(12)
C4 C3 C2 111.27(11)
C12 C4 C3 120.76(12)
C12 C4 C5 123.96(12)
C3 C4 C5 115.28(11)
C6 C5 C4 111.80(10)
C6 C5 C13 108.64(11)
C4 C5 C13 107.20(10)
C6 C5 C10 108.25(10)
C4 C5 C10 106.09(10)
C13 C5 C10 114.91(10)
C7 C6 C5 112.12(10)
C6 C7 C8 112.73(11)
C7 C8 C11 109.90(11)
C7 C8 C9 112.00(10)
C11 C8 C9 113.56(10)
C14 C9 C8 112.83(11)
C14 C9 C10 113.77(10)
C8 C9 C10 111.26(10)
C14 C9 S1 100.96(8)
C8 C9 S1 108.33(8)
C10 C9 S1 109.02(8)
C1 C10 C9 113.34(10)
C1 C10 C5 110.83(10)
C9 C10 C5 115.88(10)
C20 C15 C16 119.06(13)
C20 C15 S1 119.77(10)
C16 C15 S1 121.05(10)
C17 C16 C15 120.29(13)
C16 C17 C18 120.17(14)
C19 C18 C17 120.03(14)
C18 C19 C20 120.01(13)
C19 C20 C15 120.43(13)

loop_
_geom_bond_atom_site_label_1
_geom_bond_atom_site_label_2
_geom_bond_distance
S1 C15 1.7775(13)
S1 C9 1.8811(13)
C1 C2 1.5276(19)
C1 C10 1.5331(18)
C2 C3 1.5330(19)
C3 C4 1.5135(19)
C4 C12 1.3291(19)
C4 C5 1.5365(17)
C5 C6 1.5345(17)
C5 C13 1.5462(18)
C5 C10 1.5711(17)
C6 C7 1.5261(18)
C7 C8 1.5307(18)
C8 C11 1.5319(18)
C8 C9 1.5504(17)
C9 C14 1.5348(17)
C9 C10 1.5589(17)
C15 C20 1.3976(19)
C15 C16 1.3998(19)
C16 C17 1.388(2)
C17 C18 1.390(2)
C18 C19 1.388(2)
C19 C20 1.390(2)
